data_4082139
loop_
_publ_author_name
'Zhang, Jian'
'Zheng, Fangrui'
'Xie, Zuowei'

_publ_section_title
;
 Synthesis and Characterization of 14-Vertex Carboranes
;
_journal_issue 24
_journal_name_full Organometallics
_journal_page_first 7399
_journal_paper_doi 10.1021/om4009235
_journal_volume 32
_journal_year 2013
_chemical_formula_sum 'C4 H18 B12'
_chemical_formula_weight 195.90
_chemical_name_systematic
; 
 ? 
;
_space_group_IT_number 15
_symmetry_cell_setting monoclinic
_symmetry_space_group_name_Hall '-C 2yc'
_symmetry_space_group_name_H-M 'C 1 2/c 1'
_atom_sites_solution_hydrogens geom
_atom_sites_solution_primary direct
_atom_sites_solution_secondary difmap
_audit_creation_method SHELXL-97
_cell_angle_alpha 90.00
_cell_angle_beta 97.043(3)
_cell_angle_gamma 90.00
_cell_formula_units_Z 16
_cell_length_a 21.114(3)
_cell_length_b 16.368(2)
_cell_length_c 14.3131(19)
_cell_measurement_reflns_used 300
_cell_measurement_temperature 296(2)
_cell_measurement_theta_max 15
_cell_measurement_theta_min 15
_cell_volume 4909.2(11)
_computing_cell_refinement 'BRUKER KAPPA APEXII DUO DIFFRACTOMETER'
_computing_data_collection 'BRUKER KAPPA APEXII DUO DIFFRACTOMETER'
_computing_data_reduction 'BRUKER KAPPA APEXII DUO DIFFRACTOMETER'
_computing_molecular_graphics 'SIEMENS SHELXTL'
_computing_publication_material 'SIEMENS SHELXTL'
_computing_structure_refinement 'SHELXL-97 (Sheldrick, 2008)'
_computing_structure_solution 'SHELXS-97 (Sheldrick, 2008)'
_diffrn_ambient_temperature 296(2)
_diffrn_measured_fraction_theta_full 0.995
_diffrn_measured_fraction_theta_max 0.995
_diffrn_measurement_device_type 'BRUKER KAPPA APEXII DUO DIFFRACTOMETER'
_diffrn_measurement_method 'PHI & OMEGA SCAN'
_diffrn_radiation_monochromator graphite
_diffrn_radiation_source 'fine-focus sealed tube'
_diffrn_radiation_type MoK\a
_diffrn_radiation_wavelength 0.71073
_diffrn_reflns_av_R_equivalents 0.0897
_diffrn_reflns_av_sigmaI/netI 0.0791
_diffrn_reflns_limit_h_max 25
_diffrn_reflns_limit_h_min -24
_diffrn_reflns_limit_k_max 19
_diffrn_reflns_limit_k_min -19
_diffrn_reflns_limit_l_max 7
_diffrn_reflns_limit_l_min -17
_diffrn_reflns_number 18301
_diffrn_reflns_theta_full 25.25
_diffrn_reflns_theta_max 25.25
_diffrn_reflns_theta_min 2.05
_exptl_absorpt_coefficient_mu 0.045
_exptl_absorpt_correction_T_max 0.7456
_exptl_absorpt_correction_T_min 0.6633
_exptl_absorpt_correction_type multi-scan
_exptl_crystal_colour colourless
_exptl_crystal_density_diffrn 1.060
_exptl_crystal_density_method 'not measured'
_exptl_crystal_description block
_exptl_crystal_F_000 1632
_exptl_crystal_size_max 0.50
_exptl_crystal_size_mid 0.40
_exptl_crystal_size_min 0.30
_refine_diff_density_max 0.313
_refine_diff_density_min -0.281
_refine_diff_density_rms 0.050
_refine_ls_extinction_method none
_refine_ls_goodness_of_fit_ref 1.019
_refine_ls_hydrogen_treatment riding
_refine_ls_matrix_type full
_refine_ls_number_parameters 305
_refine_ls_number_reflns 4419
_refine_ls_number_restraints 0
_refine_ls_restrained_S_all 1.019
_refine_ls_R_factor_all 0.1193
_refine_ls_R_factor_gt 0.0686
_refine_ls_shift/su_max 0.000
_refine_ls_shift/su_mean 0.000
_refine_ls_structure_factor_coef Fsqd
_refine_ls_weighting_details 'calc w=1/[\s^2^(Fo^2^)+(0.1112P)^2^+5.3247P] where P=(Fo^2^+2Fc^2^)/3'
_refine_ls_weighting_scheme calc
_refine_ls_wR_factor_gt 0.1871
_refine_ls_wR_factor_ref 0.2302
_reflns_number_gt 2654
_reflns_number_total 4419
_reflns_threshold_expression >2sigma(I)
_cod_data_source_file om4009235_si_002.cif
_cod_data_source_block 15c
_cod_depositor_comments
;
The following automatic conversions were performed:

'_symmetry_cell_setting' value 'Monoclinic' changed to 'monoclinic'
according to /home/saulius/struct/CIF-dictionaries/cif_core.dic
dictionary named 'cif_core.dic' version 2.4.2 from 2011-04-26.

Automatic conversion script
Id: cif_fix_values 1891 2012-01-12 08:04:46Z andrius 
;
_cod_original_cell_volume 4909.1(11)
_cod_original_sg_symbol_H-M C2/c
_cod_database_code 4082139

loop_
_symmetry_equiv_pos_as_xyz
'x, y, z'
'-x, y, -z+1/2'
'x+1/2, y+1/2, z'
'-x+1/2, y+1/2, -z+1/2'
'-x, -y, -z'
'x, -y, z-1/2'
'-x+1/2, -y+1/2, -z'
'x+1/2, -y+1/2, z-1/2'

loop_
_atom_site_label
_atom_site_type_symbol
_atom_site_fract_x
_atom_site_fract_y
_atom_site_fract_z
_atom_site_U_iso_or_equiv
_atom_site_adp_type
_atom_site_occupancy
_atom_site_symmetry_multiplicity
_atom_site_calc_flag
_atom_site_refinement_flags
C2' C -0.00645(13) 0.32390(18) 0.5468(2) 0.0413(7) Uani 1 1 d .
C4' C 0.08208(13) 0.22367(16) 0.46808(19) 0.0362(7) Uani 1 1 d .
C11' C -0.00645(17) 0.4030(2) 0.6023(3) 0.0673(11) Uani 1 1 d .
H11A H -0.0385 0.4390 0.5721 0.101 Uiso 1 1 calc R
H11B H 0.0346 0.4286 0.6048 0.101 Uiso 1 1 calc R
H11C H -0.0155 0.3914 0.6651 0.101 Uiso 1 1 calc R
C12' C 0.15358(14) 0.22174(19) 0.4612(2) 0.0525(8) Uani 1 1 d .
H12A H 0.1605 0.2146 0.3967 0.079 Uiso 1 1 calc R
H12B H 0.1727 0.1772 0.4981 0.079 Uiso 1 1 calc R
H12C H 0.1725 0.2722 0.4845 0.079 Uiso 1 1 calc R
B1' B 0.04924(16) 0.2363(2) 0.5812(2) 0.0399(8) Uani 1 1 d .
B3' B 0.05638(15) 0.31677(19) 0.4875(2) 0.0378(7) Uani 1 1 d .
H3' H 0.0920 0.3661 0.4970 0.045 Uiso 1 1 calc R
B5' B 0.05557(16) 0.1381(2) 0.5142(3) 0.0462(9) Uani 1 1 d .
H5' H 0.0903 0.0895 0.5357 0.055 Uiso 1 1 calc R
B6' B -0.00616(16) 0.1488(2) 0.5814(3) 0.0506(10) Uani 1 1 d .
H6' H -0.0056 0.1061 0.6408 0.061 Uiso 1 1 calc R
B7' B -0.03815(16) 0.2447(2) 0.5982(3) 0.0498(9) Uani 1 1 d .
H7' H -0.0552 0.2555 0.6667 0.060 Uiso 1 1 calc R
B8' B -0.02076(16) 0.3284(2) 0.4277(2) 0.0433(8) Uani 1 1 d .
H8' H -0.0371 0.3824 0.3857 0.052 Uiso 1 1 calc R
B9' B 0.03316(16) 0.2686(2) 0.3805(2) 0.0411(8) Uani 1 1 d .
H9' H 0.0467 0.2898 0.3128 0.049 Uiso 1 1 calc R
B10' B 0.03216(17) 0.1638(2) 0.3962(2) 0.0457(8) Uani 1 1 d .
H10' H 0.0449 0.1274 0.3367 0.055 Uiso 1 1 calc R
B11' B -0.02237(17) 0.1201(2) 0.4616(3) 0.0517(9) Uani 1 1 d .
H11' H -0.0403 0.0595 0.4380 0.062 Uiso 1 1 calc R
B12' B -0.07668(16) 0.1817(2) 0.5107(3) 0.0510(9) Uani 1 1 d .
H12' H -0.1240 0.1546 0.5142 0.061 Uiso 1 1 calc R
B13' B -0.07616(16) 0.2854(2) 0.4932(3) 0.0455(9) Uani 1 1 d .
H13' H -0.1230 0.3157 0.4872 0.055 Uiso 1 1 calc R
B14' B -0.04720(17) 0.2194(2) 0.3973(3) 0.0445(8) Uani 1 1 d .
C2 C 0.19338(13) 0.02496(17) 0.76630(19) 0.0384(7) Uani 1 1 d .
C4 C 0.26423(13) -0.10171(16) 0.69500(19) 0.0370(7) Uani 1 1 d .
C11 C 0.12358(15) 0.0443(2) 0.7744(3) 0.0622(10) Uani 1 1 d .
H11D H 0.1192 0.0594 0.8381 0.093 Uiso 1 1 calc R
H11E H 0.0979 -0.0030 0.7573 0.093 Uiso 1 1 calc R
H11F H 0.1098 0.0887 0.7331 0.093 Uiso 1 1 calc R
C12 C 0.25235(17) -0.18421(18) 0.6466(3) 0.0591(9) Uani 1 1 d .
H12D H 0.2791 -0.2248 0.6799 0.089 Uiso 1 1 calc R
H12E H 0.2620 -0.1805 0.5829 0.089 Uiso 1 1 calc R
H12F H 0.2084 -0.1993 0.6465 0.089 Uiso 1 1 calc R
B1 B 0.22151(16) -0.00640(19) 0.6533(2) 0.0366(7) Uani 1 1 d .
B3 B 0.20549(16) -0.07460(19) 0.7554(2) 0.0390(8) Uani 1 1 d .
H3 H 0.1638 -0.1152 0.7521 0.047 Uiso 1 1 calc R
B5 B 0.30525(16) -0.0368(2) 0.6345(2) 0.0413(8) Uani 1 1 d .
H5 H 0.3191 -0.0577 0.5668 0.050 Uiso 1 1 calc R
B6 B 0.28738(17) 0.0658(2) 0.6428(3) 0.0443(8) Uani 1 1 d .
H6 H 0.2912 0.1021 0.5791 0.053 Uiso 1 1 calc R
B7 B 0.22981(16) 0.09757(19) 0.7105(2) 0.0428(8) Uani 1 1 d .
H7 H 0.2016 0.1513 0.6848 0.051 Uiso 1 1 calc R
B8 B 0.23808(17) -0.0219(2) 0.8572(2) 0.0436(8) Uani 1 1 d .
H8 H 0.2242 -0.0325 0.9278 0.052 Uiso 1 1 calc R
B9 B 0.28086(16) -0.0989(2) 0.8138(2) 0.0440(8) Uani 1 1 d .
H9 H 0.2905 -0.1520 0.8605 0.053 Uiso 1 1 calc R
B10 B 0.33880(16) -0.0764(2) 0.7426(3) 0.0446(8) Uani 1 1 d .
H10 H 0.3805 -0.1173 0.7502 0.054 Uiso 1 1 calc R
B11 B 0.35351(16) 0.0241(2) 0.7149(3) 0.0470(9) Uani 1 1 d .
H11 H 0.4035 0.0391 0.7079 0.056 Uiso 1 1 calc R
B12 B 0.30974(17) 0.1017(2) 0.7586(3) 0.0454(8) Uani 1 1 d .
H12 H 0.3359 0.1590 0.7753 0.054 Uiso 1 1 calc R
B13 B 0.25221(17) 0.0787(2) 0.8297(2) 0.0439(8) Uani 1 1 d .
H13 H 0.2461 0.1234 0.8851 0.053 Uiso 1 1 calc R
B14 B 0.32221(16) 0.0045(2) 0.8328(3) 0.0429(8) Uani 1 1 d .
H1 H 0.1839(14) -0.0167(17) 0.596(2) 0.048(8) Uiso 1 1 d .
H1' H 0.0818(17) 0.249(2) 0.639(2) 0.072(10) Uiso 1 1 d .
H14' H -0.0781(17) 0.211(2) 0.339(3) 0.071(10) Uiso 1 1 d .
H14 H 0.3531(16) 0.008(2) 0.890(2) 0.070(10) Uiso 1 1 d .

loop_
_atom_site_aniso_label
_atom_site_aniso_U_11
_atom_site_aniso_U_22
_atom_site_aniso_U_33
_atom_site_aniso_U_23
_atom_site_aniso_U_13
_atom_site_aniso_U_12
C2' 0.0381(16) 0.0465(17) 0.0391(16) -0.0076(13) 0.0039(13) 0.0076(13)
C4' 0.0361(15) 0.0360(15) 0.0373(16) -0.0014(11) 0.0079(12) 0.0002(12)
C11' 0.062(2) 0.070(2) 0.071(2) -0.0317(19) 0.0103(18) 0.0141(18)
C12' 0.0405(17) 0.0539(19) 0.066(2) -0.0038(16) 0.0190(15) 0.0028(14)
B1' 0.0352(17) 0.053(2) 0.0307(17) 0.0021(14) 0.0001(14) 0.0026(15)
B3' 0.0393(18) 0.0348(17) 0.0397(18) -0.0010(13) 0.0066(14) -0.0006(13)
B5' 0.0405(19) 0.0365(18) 0.061(2) 0.0080(16) 0.0026(16) 0.0018(14)
B6' 0.0383(19) 0.061(2) 0.052(2) 0.0229(18) 0.0030(16) -0.0061(16)
B7' 0.0368(18) 0.077(3) 0.0368(19) 0.0078(17) 0.0083(15) 0.0035(17)
B8' 0.047(2) 0.0416(19) 0.0398(19) 0.0052(15) 0.0002(15) 0.0032(15)
B9' 0.0482(19) 0.0435(19) 0.0313(17) 0.0027(14) 0.0038(14) -0.0018(15)
B10' 0.051(2) 0.0402(19) 0.045(2) -0.0102(15) 0.0033(16) -0.0009(16)
B11' 0.049(2) 0.0369(19) 0.066(3) 0.0034(17) -0.0028(18) -0.0076(16)
B12' 0.0340(19) 0.064(2) 0.053(2) 0.0161(18) 0.0001(16) -0.0060(16)
B13' 0.0305(17) 0.057(2) 0.048(2) 0.0024(16) 0.0020(15) 0.0030(15)
B14' 0.0422(19) 0.050(2) 0.0385(19) -0.0007(15) -0.0055(15) -0.0035(16)
C2 0.0344(15) 0.0419(16) 0.0394(16) 0.0010(12) 0.0058(12) 0.0041(12)
C4 0.0378(15) 0.0308(14) 0.0415(16) 0.0005(12) 0.0018(12) 0.0004(11)
C11 0.0390(18) 0.076(2) 0.074(2) -0.0053(19) 0.0153(17) 0.0119(16)
C12 0.069(2) 0.0360(18) 0.071(2) -0.0123(15) 0.0034(18) -0.0012(15)
B1 0.0388(18) 0.0365(17) 0.0332(17) 0.0033(13) 0.0001(14) 0.0006(14)
B3 0.0396(18) 0.0370(18) 0.0408(19) 0.0060(14) 0.0060(14) -0.0044(14)
B5 0.0434(19) 0.0404(19) 0.0419(19) -0.0036(14) 0.0128(15) -0.0020(14)
B6 0.052(2) 0.0383(19) 0.044(2) 0.0061(15) 0.0117(16) -0.0057(15)
B7 0.050(2) 0.0298(17) 0.049(2) 0.0030(14) 0.0058(16) 0.0036(14)
B8 0.047(2) 0.051(2) 0.0325(17) 0.0050(15) 0.0040(15) 0.0015(16)
B9 0.048(2) 0.0394(18) 0.0428(19) 0.0101(15) -0.0023(15) 0.0041(15)
B10 0.0340(18) 0.0434(19) 0.055(2) -0.0021(16) 0.0003(15) 0.0061(14)
B11 0.0362(18) 0.048(2) 0.059(2) -0.0059(17) 0.0113(16) -0.0077(15)
B12 0.050(2) 0.0342(18) 0.052(2) -0.0050(15) 0.0066(16) -0.0060(15)
B13 0.047(2) 0.0420(19) 0.0420(19) -0.0086(15) 0.0033(16) 0.0032(15)
B14 0.0385(18) 0.048(2) 0.0400(19) -0.0025(15) -0.0052(15) 0.0008(15)

loop_
_atom_type_symbol
_atom_type_description
_atom_type_scat_dispersion_real
_atom_type_scat_dispersion_imag
_atom_type_scat_source
C C 0.0033 0.0016 'International Tables Vol C Tables 4.2.6.8 and 6.1.1.4'
H H 0.0000 0.0000 'International Tables Vol C Tables 4.2.6.8 and 6.1.1.4'
B B 0.0013 0.0007 'International Tables Vol C Tables 4.2.6.8 and 6.1.1.4'

loop_
_geom_angle_atom_site_label_1
_geom_angle_atom_site_label_2
_geom_angle_atom_site_label_3
_geom_angle
C11' C2' B3' 112.2(3)
C11' C2' B7' 113.9(3)
B3' C2' B7' 123.9(2)
C11' C2' B13' 119.9(2)
B3' C2' B13' 116.4(2)
B7' C2' B13' 62.5(2)
C11' C2' B8' 118.5(3)
B3' C2' B8' 62.96(19)
B7' C2' B8' 116.4(2)
B13' C2' B8' 61.54(19)
C11' C2' B1' 123.5(2)
B3' C2' B1' 64.45(18)
B7' C2' B1' 64.17(19)
B13' C2' B1' 108.4(2)
B8' C2' B1' 109.0(2)
C12' C4' B3' 112.2(2)
C12' C4' B5' 112.9(2)
B3' C4' B5' 124.9(2)
C12' C4' B9' 118.7(2)
B3' C4' B9' 62.64(19)
B5' C4' B9' 116.9(2)
C12' C4' B10' 119.8(2)
B3' C4' B10' 116.3(2)
B5' C4' B10' 62.7(2)
B9' C4' B10' 61.51(19)
C12' C4' B1' 122.6(2)
B3' C4' B1' 65.42(18)
B5' C4' B1' 64.42(19)
B9' C4' B1' 109.9(2)
B10' C4' B1' 108.9(2)
B6' B1' C4' 102.7(2)
B6' B1' C2' 102.4(2)
C4' B1' C2' 98.32(19)
B6' B1' B5' 54.91(19)
C4' B1' B5' 53.25(16)
C2' B1' B5' 126.7(2)
B6' B1' B7' 55.3(2)
C4' B1' B7' 126.5(2)
C2' B1' B7' 52.48(17)
B5' B1' B7' 105.0(2)
B6' B1' B3' 130.0(2)
C4' B1' B3' 52.27(15)
C2' B1' B3' 52.22(16)
B5' B1' B3' 102.4(2)
B7' B1' B3' 101.7(2)
C4' B3' C2' 116.7(2)
C4' B3' B9' 59.78(18)
C2' B3' B9' 108.9(2)
C4' B3' B8' 108.8(2)
C2' B3' B8' 59.40(18)
B9' B3' B8' 58.34(19)
C4' B3' B1' 62.30(17)
C2' B3' B1' 63.34(18)
B9' B3' B1' 105.6(2)
B8' B3' B1' 105.7(2)
C4' B5' B6' 116.6(2)
C4' B5' B11' 108.3(2)
B6' B5' B11' 61.4(2)
C4' B5' B10' 59.14(19)
B6' B5' B10' 111.8(2)
B11' B5' B10' 59.1(2)
C4' B5' B1' 62.33(18)
B6' B5' B1' 61.5(2)
B11' B5' B1' 104.0(2)
B10' B5' B1' 104.9(2)
B5' B6' B7' 120.2(3)
B5' B6' B11' 60.1(2)
B7' B6' B11' 110.0(2)
B5' B6' B12' 110.6(3)
B7' B6' B12' 59.5(2)
B11' B6' B12' 58.7(2)
B5' B6' B1' 63.60(19)
B7' B6' B1' 63.7(2)
B11' B6' B1' 104.6(2)
B12' B6' B1' 104.5(2)
C2' B7' B6' 117.2(3)
C2' B7' B12' 108.7(2)
B6' B7' B12' 61.4(2)
C2' B7' B13' 59.45(19)
B6' B7' B13' 111.8(3)
B12' B7' B13' 58.9(2)
C2' B7' B1' 63.35(18)
B6' B7' B1' 61.00(19)
B12' B7' B1' 103.9(3)
B13' B7' B1' 105.6(2)
C2' B8' B9' 109.1(2)
C2' B8' B13' 59.21(19)
B9' B8' B13' 120.6(3)
C2' B8' B3' 57.64(17)
B9' B8' B3' 60.34(19)
B13' B8' B3' 109.8(2)
C2' B8' B14' 101.5(2)
B9' B8' B14' 64.0(2)
B13' B8' B14' 62.9(2)
B3' B8' B14' 103.8(2)
C4' B9' B8' 109.5(2)
C4' B9' B10' 59.26(18)
B8' B9' B10' 120.0(3)
C4' B9' B3' 57.58(17)
B8' B9' B3' 61.32(19)
B10' B9' B3' 110.0(2)
C4' B9' B14' 101.2(2)
B8' B9' B14' 63.1(2)
B10' B9' B14' 62.81(19)
B3' B9' B14' 103.8(2)
C4' B10' B11' 108.5(2)
C4' B10' B9' 59.24(18)
B11' B10' B9' 120.1(3)
C4' B10' B5' 58.13(18)
B11' B10' B5' 60.4(2)
B9' B10' B5' 110.9(2)
C4' B10' B14' 101.6(2)
B11' B10' B14' 63.1(2)
B9' B10' B14' 63.46(19)
B5' B10' B14' 104.5(2)
B10' B11' B12' 119.7(3)
B10' B11' B5' 60.5(2)
B12' B11' B5' 111.1(3)
B10' B11' B6' 110.6(2)
B12' B11' B6' 60.9(2)
B5' B11' B6' 58.6(2)
B10' B11' B14' 63.1(2)
B12' B11' B14' 63.0(2)
B5' B11' B14' 104.6(2)
B6' B11' B14' 104.5(2)
B13' B12' B11' 119.8(3)
B13' B12' B7' 60.6(2)
B11' B12' B7' 111.1(2)
B13' B12' B6' 111.3(3)
B11' B12' B6' 60.4(2)
B7' B12' B6' 59.1(2)
B13' B12' B14' 63.1(2)
B11' B12' B14' 62.9(2)
B7' B12' B14' 104.3(2)
B6' B12' B14' 104.1(2)
C2' B13' B12' 108.8(2)
C2' B13' B8' 59.24(18)
B12' B13' B8' 119.8(3)
C2' B13' B7' 58.03(19)
B12' B13' B7' 60.5(2)
B8' B13' B7' 110.5(2)
C2' B13' B14' 101.5(2)
B12' B13' B14' 63.4(2)
B8' B13' B14' 62.9(2)
B7' B13' B14' 104.4(2)
B8' B14' B13' 54.21(18)
B8' B14' B10' 102.4(2)
B13' B14' B10' 129.5(2)
B8' B14' B11' 129.2(2)
B13' B14' B11' 103.3(2)
B10' B14' B11' 53.75(18)
B8' B14' B12' 103.1(2)
B13' B14' B12' 53.47(19)
B10' B14' B12' 103.4(2)
B11' B14' B12' 54.15(19)
B8' B14' B9' 52.89(17)
B13' B14' B9' 102.7(2)
B10' B14' B9' 53.73(17)
B11' B14' B9' 102.9(2)
B12' B14' B9' 128.8(2)
C11 C2 B3 111.9(2)
C11 C2 B7 113.2(2)
B3 C2 B7 124.6(2)
C11 C2 B13 120.2(3)
B3 C2 B13 116.7(2)
B7 C2 B13 62.35(19)
C11 C2 B8 119.2(3)
B3 C2 B8 63.26(19)
B7 C2 B8 116.3(2)
B13 C2 B8 61.35(19)
C11 C2 B1 122.5(2)
B3 C2 B1 65.06(17)
B7 C2 B1 64.30(18)
B13 C2 B1 108.5(2)
B8 C2 B1 109.6(2)
C12 C4 B3 112.5(2)
C12 C4 B5 113.1(2)
B3 C4 B5 124.5(2)
C12 C4 B10 119.6(2)
B3 C4 B10 116.4(2)
B5 C4 B10 62.50(19)
C12 C4 B9 118.8(2)
B3 C4 B9 62.97(19)
B5 C4 B9 116.4(2)
B10 C4 B9 61.33(19)
C12 C4 B1 123.4(2)
B3 C4 B1 65.09(17)
B5 C4 B1 64.20(18)
B10 C4 B1 108.4(2)
B9 C4 B1 109.4(2)
B6 B1 C2 102.6(2)
B6 B1 C4 102.8(2)
C2 B1 C4 98.40(19)
B6 B1 B7 55.04(18)
C2 B1 B7 52.94(16)
C4 B1 B7 126.9(2)
B6 B1 B5 55.16(17)
C2 B1 B5 126.9(2)
C4 B1 B5 53.11(16)
B7 B1 B5 105.1(2)
B6 B1 B3 130.2(2)
C2 B1 B3 52.33(15)
C4 B1 B3 52.20(15)
B7 B1 B3 102.2(2)
B5 B1 B3 102.3(2)
C4 B3 C2 116.5(2)
C4 B3 B9 59.58(19)
C2 B3 B9 108.6(2)
C4 B3 B8 108.8(2)
C2 B3 B8 59.33(18)
B9 B3 B8 58.34(19)
C4 B3 B1 62.71(17)
C2 B3 B1 62.61(17)
B9 B3 B1 105.3(2)
B8 B3 B1 105.1(2)
C4 B5 B6 116.6(2)
C4 B5 B10 59.08(18)
B6 B5 B10 111.6(2)
C4 B5 B11 108.4(2)
B6 B5 B11 61.1(2)
B10 B5 B11 59.2(2)
C4 B5 B1 62.69(17)
B6 B5 B1 61.15(18)
B10 B5 B1 104.9(2)
B11 B5 B1 103.6(2)
B7 B6 B5 120.5(2)
B7 B6 B12 59.9(2)
B5 B6 B12 110.7(2)
B7 B6 B11 110.4(3)
B5 B6 B11 60.1(2)
B12 B6 B11 58.7(2)
B7 B6 B1 63.72(19)
B5 B6 B1 63.69(19)
B12 B6 B1 104.7(2)
B11 B6 B1 104.7(2)
C2 B7 B6 116.8(2)
C2 B7 B13 59.40(19)
B6 B7 B13 111.8(2)
C2 B7 B12 108.6(2)
B6 B7 B12 61.3(2)
B13 B7 B12 59.09(19)
C2 B7 B1 62.76(17)
B6 B7 B1 61.24(18)
B13 B7 B1 105.3(2)
B12 B7 B1 103.9(2)
C2 B8 B9 108.9(2)
C2 B8 B13 59.24(19)
B9 B8 B13 120.4(3)
C2 B8 B3 57.41(17)
B9 B8 B3 60.57(19)
B13 B8 B3 109.8(2)
C2 B8 B14 101.6(2)
B9 B8 B14 63.5(2)
B13 B8 B14 63.3(2)
B3 B8 B14 103.8(2)
C4 B9 B8 109.3(2)
C4 B9 B10 59.16(18)
B8 B9 B10 120.1(3)
C4 B9 B3 57.45(17)
B8 B9 B3 61.1(2)
B10 B9 B3 109.7(2)
C4 B9 B14 101.6(2)
B8 B9 B14 63.11(19)
B10 B9 B14 63.2(2)
B3 B9 B14 103.9(2)
C4 B10 B9 59.51(18)
C4 B10 B11 109.0(2)
B9 B10 B11 119.9(3)
C4 B10 B5 58.42(18)
B9 B10 B5 111.3(2)
B11 B10 B5 60.6(2)
C4 B10 B14 101.7(2)
B9 B10 B14 63.1(2)
B11 B10 B14 63.2(2)
B5 B10 B14 104.7(2)
B10 B11 B12 119.8(3)
B10 B11 B5 60.2(2)
B12 B11 B5 111.2(2)
B10 B11 B6 110.5(2)
B12 B11 B6 60.6(2)
B5 B11 B6 58.81(19)
B10 B11 B14 63.1(2)
B12 B11 B14 63.1(2)
B5 B11 B14 104.4(2)
B6 B11 B14 104.2(2)
B13 B12 B11 120.0(3)
B13 B12 B7 60.4(2)
B11 B12 B7 111.2(2)
B13 B12 B6 110.8(2)
B11 B12 B6 60.7(2)
B7 B12 B6 58.82(19)
B13 B12 B14 63.2(2)
B11 B12 B14 63.1(2)
B7 B12 B14 104.3(2)
B6 B12 B14 104.3(2)
C2 B13 B12 108.8(2)
C2 B13 B8 59.41(18)
B12 B13 B8 119.9(3)
C2 B13 B7 58.25(18)
B12 B13 B7 60.6(2)
B8 B13 B7 111.1(2)
C2 B13 B14 101.4(2)
B12 B13 B14 63.41(19)
B8 B13 B14 62.8(2)
B7 B13 B14 104.6(2)
B8 B14 B9 53.36(18)
B8 B14 B13 53.92(18)
B9 B14 B13 102.8(2)
B8 B14 B10 102.7(2)
B9 B14 B10 53.70(17)
B13 B14 B10 129.0(2)
B8 B14 B11 129.2(2)
B9 B14 B11 103.0(2)
B13 B14 B11 102.9(2)
B10 B14 B11 53.75(18)
B8 B14 B12 102.9(2)
B9 B14 B12 129.0(2)
B13 B14 B12 53.43(18)
B10 B14 B12 103.0(2)
B11 B14 B12 53.85(18)

loop_
_geom_bond_atom_site_label_1
_geom_bond_atom_site_label_2
_geom_bond_distance
C2' C11' 1.519(4)
C2' B3' 1.664(4)
C2' B7' 1.670(5)
C2' B13' 1.696(4)
C2' B8' 1.696(4)
C2' B1' 1.882(4)
C4' C12' 1.525(4)
C4' B3' 1.652(4)
C4' B5' 1.674(4)
C4' B9' 1.691(4)
C4' B10' 1.692(4)
C4' B1' 1.850(4)
B1' B6' 1.848(5)
B1' B5' 1.884(5)
B1' B7' 1.895(5)
B1' B3' 1.900(5)
B3' B9' 1.738(5)
B3' B8' 1.755(5)
B5' B6' 1.721(5)
B5' B11' 1.749(5)
B5' B10' 1.752(5)
B6' B7' 1.736(6)
B6' B11' 1.770(5)
B6' B12' 1.778(5)
B7' B12' 1.744(5)
B7' B13' 1.747(5)
B8' B9' 1.703(5)
B8' B13' 1.735(5)
B8' B14' 1.904(5)
B9' B10' 1.730(5)
B9' B14' 1.920(5)
B10' B11' 1.726(5)
B10' B14' 1.908(5)
B11' B12' 1.739(5)
B11' B14' 1.909(5)
B12' B13' 1.716(5)
B12' B14' 1.911(5)
B13' B14' 1.905(5)
C2 C11 1.526(4)
C2 B3 1.660(4)
C2 B7 1.671(4)
C2 B13 1.692(4)
C2 B8 1.695(4)
C2 B1 1.862(4)
C4 C12 1.524(4)
C4 B3 1.657(4)
C4 B5 1.677(4)
C4 B10 1.689(4)
C4 B9 1.695(4)
C4 B1 1.863(4)
B1 B6 1.845(5)
B1 B7 1.887(5)
B1 B5 1.888(5)
B1 B3 1.901(4)
B3 B9 1.751(5)
B3 B8 1.759(5)
B5 B6 1.729(5)
B5 B10 1.746(5)
B5 B11 1.752(5)
B6 B7 1.725(5)
B6 B12 1.768(5)
B6 B11 1.768(5)
B7 B13 1.741(5)
B7 B12 1.744(5)
B8 B9 1.711(5)
B8 B13 1.728(5)
B8 B14 1.902(5)
B9 B10 1.726(5)
B9 B14 1.909(5)
B10 B11 1.729(5)
B10 B14 1.912(5)
B11 B12 1.733(5)
B11 B14 1.913(5)
B12 B13 1.719(5)
B12 B14 1.913(5)
B13 B14 1.909(5)
